data_4330718
loop_
_publ_author_name
'Fergus R. Knight'
'Rebecca A. M. Randall'
'Kasun S. Athukorala Arachchige'
'Lucy Wakefield'
'John M. Griffin'
'Sharon E. Ashbrook'
'Michael B\"uhl'
'Alexandra M. Z. Slawin'
'J. Derek Woollins'

_publ_contact_author_email frk@st-and.ac.uk
_publ_contact_author_name 'F R KNIGHT'
_publ_section_title
;
 Noncovalent Interactions in Peri-Substituted Chalconium Acenaphthene and
 Naphthalene Salts: A Combined Experimental, Crystallographic,
 Computational, and Solid-State NMR Study
;
_journal_name_full 'Inorganic Chemistry'
_journal_page_first 11087
_journal_page_last 11097
_journal_paper_doi 10.1021/ic301627y
_journal_volume 51
_journal_year 2012
_chemical_formula_moiety 'C24 H19 F3 O3 S3'
_chemical_formula_sum 'C24 H19 F3 O3 S3'
_chemical_formula_weight 508.59
_space_group_IT_number 2
_symmetry_cell_setting triclinic
_symmetry_Int_Tables_number 2
_symmetry_space_group_name_Hall '-P 1'
_symmetry_space_group_name_H-M 'P -1'
_atom_sites_solution_hydrogens geom
_atom_sites_solution_primary direct
_atom_sites_solution_secondary difmap
_cell_angle_alpha 71.88(4)
_cell_angle_beta 76.30(4)
_cell_angle_gamma 79.50(5)
_cell_formula_units_Z 2
_cell_length_a 8.407(5)
_cell_length_b 11.671(6)
_cell_length_c 12.842(6)
_cell_measurement_reflns_used 3893
_cell_measurement_temperature 125
_cell_measurement_theta_max 26.37
_cell_measurement_theta_min 1.70
_cell_volume 1155.4(11)
_computing_cell_refinement 'CrystalClear-SM Expert 2.0 r5'
_computing_data_collection 'CrystalClear-SM Expert 2.0 r5 (Rigaku, 2010)'
_computing_data_reduction 'CrystalClear-SM Expert 2.0 r5'
_computing_molecular_graphics 'CrystalStructure 4.0'
_computing_publication_material 'CrystalStructure 4.0 (Rigaku, 2010)'
_computing_structure_refinement 'SHELXL97 (Sheldrick, 1997)'
_computing_structure_solution 'SHELXS97 (Sheldrick, 1997)'
_diffrn_ambient_temperature 125
_diffrn_detector_area_resol_mean 28.944
_diffrn_measured_fraction_theta_full 0.991
_diffrn_measured_fraction_theta_max 0.964
_diffrn_measurement_device_type 'Rigaku Saturn724 CCD'
_diffrn_measurement_method \w
_diffrn_radiation_type 'Mo K\a'
_diffrn_radiation_wavelength 0.71075
_diffrn_reflns_av_R_equivalents 0.0591
_diffrn_reflns_limit_h_max 10
_diffrn_reflns_limit_h_min -10
_diffrn_reflns_limit_k_max 14
_diffrn_reflns_limit_k_min -13
_diffrn_reflns_limit_l_max 16
_diffrn_reflns_limit_l_min -16
_diffrn_reflns_number 9335
_diffrn_reflns_theta_full 26.39
_diffrn_reflns_theta_max 26.39
_diffrn_standards_number 0
_exptl_absorpt_coefficient_mu 0.369
_exptl_absorpt_correction_T_max 0.993
_exptl_absorpt_correction_T_min 0.393
_exptl_absorpt_correction_type multi-scan
_exptl_absorpt_process_details 'Jacobson, R. (1998) Private communication'
_exptl_crystal_colour colorless
_exptl_crystal_density_diffrn 1.462
_exptl_crystal_description platelet
_exptl_crystal_F_000 524.00
_exptl_crystal_size_max 0.60
_exptl_crystal_size_mid 0.03
_exptl_crystal_size_min 0.02
_refine_diff_density_max 0.650
_refine_diff_density_min -0.690
_refine_ls_extinction_method none
_refine_ls_goodness_of_fit_ref 1.181
_refine_ls_hydrogen_treatment constr
_refine_ls_number_parameters 298
_refine_ls_number_reflns 4568
_refine_ls_number_restraints 0
_refine_ls_R_factor_gt 0.0777
_refine_ls_shift/su_max 0.003
_refine_ls_structure_factor_coef Fsqd
_refine_ls_weighting_details 'w = 1/[\s^2^(Fo^2^)+(0.1831P)^2^+0.7651P] where P=(Fo^2^+2Fc^2^)/3'
_refine_ls_weighting_scheme calc
_refine_ls_wR_factor_ref 0.2927
_reflns_number_gt 3929
_reflns_number_total 4568
_reflns_threshold_expression F^2^>2.0\s(F^2^)
_cod_data_source_file ic301627y_si_001_02.cif
_cod_data_source_block '_Ferg70-1'
_cod_original_cell_volume 1155.3(11)
_cod_database_code 4330718

loop_
_symmetry_equiv_pos_site_id
_symmetry_equiv_pos_as_xyz
1 +X,+Y,+Z
2 -X,-Y,-Z

loop_
_atom_site_label
_atom_site_type_symbol
_atom_site_fract_x
_atom_site_fract_y
_atom_site_fract_z
_atom_site_U_iso_or_equiv
_atom_site_adp_type
_atom_site_occupancy
_atom_site_symmetry_multiplicity
_atom_site_calc_flag
_atom_site_refinement_flags
S(1) S 0.38265(12) 0.69736(9) 0.75351(8) 0.0237(3) Uani 1.00 2 d .
S(2) S 0.13618(12) 0.71500(10) 0.61192(9) 0.0279(3) Uani 1.00 2 d .
S(30) S 1.08402(12) 0.64807(10) 1.14442(8) 0.0275(3) Uani 1.00 2 d .
F(31) F 0.9414(4) 0.8692(3) 1.0731(3) 0.0548(9) Uani 1.00 2 d .
F(32) F 1.2035(4) 0.8564(3) 1.0515(3) 0.0571(9) Uani 1.00 2 d .
F(33) F 1.0974(5) 0.8001(3) 0.9435(2) 0.0577(9) Uani 1.00 2 d .
O(31) O 1.0701(4) 0.6681(4) 1.2507(3) 0.0424(9) Uani 1.00 2 d .
O(32) O 1.2413(4) 0.5890(3) 1.1025(3) 0.0406(8) Uani 1.00 2 d .
O(33) O 0.9437(4) 0.6048(3) 1.1322(3) 0.0466(9) Uani 1.00 2 d .
C(1) C 0.5276(5) 0.6586(4) 0.6382(3) 0.0228(8) Uani 1.00 2 d .
C(2) C 0.6872(5) 0.6213(4) 0.6537(3) 0.0260(9) Uani 1.00 2 d .
C(3) C 0.8104(5) 0.5921(4) 0.5669(4) 0.0317(10) Uani 1.00 2 d .
C(4) C 0.7726(5) 0.6062(4) 0.4658(4) 0.0285(9) Uani 1.00 2 d .
C(5) C 0.6104(5) 0.6427(4) 0.4481(3) 0.0260(9) Uani 1.00 2 d .
C(6) C 0.5764(6) 0.6543(4) 0.3413(4) 0.0342(10) Uani 1.00 2 d .
C(7) C 0.4199(6) 0.6829(5) 0.3212(4) 0.0372(11) Uani 1.00 2 d .
C(8) C 0.2918(6) 0.7007(4) 0.4084(4) 0.0313(9) Uani 1.00 2 d .
C(9) C 0.3177(5) 0.6961(4) 0.5115(3) 0.0264(9) Uani 1.00 2 d .
C(10) C 0.4797(5) 0.6674(3) 0.5364(3) 0.0218(8) Uani 1.00 2 d .
C(11) C 0.4964(5) 0.7666(4) 0.8147(3) 0.0271(9) Uani 1.00 2 d .
C(12) C 0.5906(5) 0.7015(4) 0.8948(4) 0.0301(9) Uani 1.00 2 d .
C(13) C 0.6592(6) 0.7666(5) 0.9430(4) 0.0374(11) Uani 1.00 2 d .
C(14) C 0.6372(6) 0.8902(5) 0.9124(4) 0.0405(12) Uani 1.00 2 d .
C(15) C 0.5442(6) 0.9549(5) 0.8309(4) 0.0399(11) Uani 1.00 2 d .
C(16) C 0.4712(6) 0.8919(4) 0.7821(4) 0.0318(10) Uani 1.00 2 d .
C(17) C 0.3553(6) 0.5499(4) 0.8520(3) 0.0285(9) Uani 1.00 2 d .
C(18) C 0.1286(5) 0.8675(4) 0.6124(3) 0.0256(9) Uani 1.00 2 d .
C(19) C 0.0155(5) 0.9025(4) 0.6985(4) 0.0310(9) Uani 1.00 2 d .
C(20) C 0.0069(6) 1.0179(4) 0.7093(4) 0.0381(11) Uani 1.00 2 d .
C(21) C 0.1092(6) 1.0998(4) 0.6338(4) 0.0370(11) Uani 1.00 2 d .
C(22) C 0.2207(6) 1.0651(4) 0.5472(4) 0.0365(11) Uani 1.00 2 d .
C(23) C 0.2313(6) 0.9500(4) 0.5360(4) 0.0329(10) Uani 1.00 2 d .
C(30) C 1.0822(6) 0.8006(4) 1.0480(4) 0.0343(10) Uani 1.00 2 d .
H(2) H 0.7147 0.6152 0.7230 0.031 Uiso 1.00 2 calc R
H(3) H 0.9195 0.5627 0.5790 0.038 Uiso 1.00 2 calc R
H(4) H 0.8575 0.5911 0.4064 0.034 Uiso 1.00 2 calc R
H(6) H 0.6650 0.6418 0.2829 0.041 Uiso 1.00 2 calc R
H(7) H 0.3986 0.6905 0.2498 0.045 Uiso 1.00 2 calc R
H(8) H 0.1819 0.7167 0.3960 0.038 Uiso 1.00 2 calc R
H(12) H 0.6072 0.6153 0.9155 0.036 Uiso 1.00 2 calc R
H(13) H 0.7229 0.7243 0.9984 0.045 Uiso 1.00 2 calc R
H(14) H 0.6854 0.9330 0.9468 0.049 Uiso 1.00 2 calc R
H(15) H 0.5309 1.0411 0.8089 0.048 Uiso 1.00 2 calc R
H(16) H 0.4058 0.9341 0.7277 0.038 Uiso 1.00 2 calc R
H(17A) H 0.2814 0.5101 0.8294 0.034 Uiso 1.00 2 calc R
H(17B) H 0.3072 0.5596 0.9266 0.034 Uiso 1.00 2 calc R
H(17C) H 0.4624 0.5000 0.8535 0.034 Uiso 1.00 2 calc R
H(19) H -0.0560 0.8472 0.7499 0.037 Uiso 1.00 2 calc R
H(20) H -0.0695 1.0412 0.7688 0.046 Uiso 1.00 2 calc R
H(21) H 0.1031 1.1791 0.6413 0.044 Uiso 1.00 2 calc R
H(22) H 0.2905 1.1212 0.4951 0.044 Uiso 1.00 2 calc R
H(23) H 0.3082 0.9270 0.4766 0.039 Uiso 1.00 2 calc R

loop_
_atom_site_aniso_label
_atom_site_aniso_U_11
_atom_site_aniso_U_22
_atom_site_aniso_U_33
_atom_site_aniso_U_12
_atom_site_aniso_U_13
_atom_site_aniso_U_23
S(1) 0.0252(6) 0.0278(6) 0.0188(5) -0.0031(4) -0.0032(4) -0.0084(4)
S(2) 0.0251(6) 0.0327(6) 0.0290(6) -0.0069(4) -0.0031(4) -0.0125(5)
S(30) 0.0293(6) 0.0326(7) 0.0193(5) -0.0040(4) -0.0014(4) -0.0076(4)
F(31) 0.0553(19) 0.0432(18) 0.0555(19) 0.0120(14) -0.0084(15) -0.0110(15)
F(32) 0.0534(19) 0.0527(20) 0.064(2) -0.0239(16) -0.0004(16) -0.0126(16)
F(33) 0.076(2) 0.064(2) 0.0230(14) -0.0063(17) -0.0074(14) -0.0005(14)
O(31) 0.0453(19) 0.061(2) 0.0197(15) -0.0006(16) -0.0015(14) -0.0161(15)
O(32) 0.0411(19) 0.047(2) 0.0267(16) 0.0057(15) -0.0003(14) -0.0115(15)
O(33) 0.0415(19) 0.048(2) 0.054(2) -0.0141(16) -0.0123(17) -0.0128(17)
C(1) 0.0262(19) 0.0222(19) 0.0199(18) -0.0041(15) 0.0001(15) -0.0082(15)
C(2) 0.030(2) 0.025(2) 0.0240(19) -0.0036(16) -0.0060(16) -0.0070(16)
C(3) 0.027(2) 0.033(2) 0.037(2) -0.0068(17) -0.0002(18) -0.0148(19)
C(4) 0.030(2) 0.022(2) 0.031(2) -0.0012(16) 0.0019(17) -0.0108(17)
C(5) 0.028(2) 0.029(2) 0.0210(19) -0.0061(16) 0.0017(16) -0.0096(16)
C(6) 0.044(3) 0.036(3) 0.023(2) -0.0063(20) 0.0003(19) -0.0144(18)
C(7) 0.048(3) 0.045(3) 0.023(2) -0.004(2) -0.0076(20) -0.0154(19)
C(8) 0.037(2) 0.032(2) 0.029(2) -0.0045(18) -0.0122(18) -0.0110(18)
C(9) 0.032(2) 0.026(2) 0.0251(19) -0.0050(16) -0.0014(17) -0.0141(16)
C(10) 0.0261(19) 0.0180(18) 0.0214(18) 0.0001(14) -0.0030(15) -0.0082(15)
C(11) 0.028(2) 0.035(2) 0.0191(18) -0.0022(17) -0.0013(16) -0.0115(16)
C(12) 0.034(2) 0.031(2) 0.0238(19) -0.0021(18) -0.0102(17) -0.0042(17)
C(13) 0.038(2) 0.052(3) 0.028(2) -0.012(2) -0.0047(19) -0.016(2)
C(14) 0.043(3) 0.049(3) 0.037(2) -0.018(2) 0.001(2) -0.023(2)
C(15) 0.047(3) 0.030(2) 0.046(3) -0.010(2) -0.002(2) -0.017(2)
C(16) 0.039(2) 0.024(2) 0.030(2) -0.0015(17) -0.0075(19) -0.0044(17)
C(17) 0.034(2) 0.026(2) 0.0228(19) -0.0062(17) -0.0011(17) -0.0052(16)
C(18) 0.0260(19) 0.030(2) 0.0220(19) -0.0020(16) -0.0067(16) -0.0084(16)
C(19) 0.031(2) 0.032(2) 0.028(2) -0.0011(17) 0.0021(17) -0.0121(18)
C(20) 0.042(3) 0.040(3) 0.031(2) 0.003(2) -0.0011(20) -0.017(2)
C(21) 0.041(2) 0.030(2) 0.040(2) 0.0049(19) -0.008(2) -0.0143(20)
C(22) 0.040(2) 0.025(2) 0.036(2) 0.0008(18) -0.0028(20) -0.0016(18)
C(23) 0.032(2) 0.035(2) 0.029(2) -0.0055(18) 0.0022(18) -0.0088(19)
C(30) 0.037(2) 0.035(2) 0.027(2) -0.0014(19) -0.0061(18) -0.0044(18)

loop_
_atom_type_symbol
_atom_type_description
_atom_type_scat_dispersion_real
_atom_type_scat_dispersion_imag
_atom_type_scat_source
C C 0.003 0.002
;
International Tables for Crystallography
(1992, Vol. C, Tables 4.2.6.8 and 6.1.1.4)
;
H H 0.000 0.000
;
International Tables for Crystallography
(1992, Vol. C, Table 6.1.1.4)
;
F F 0.017 0.010
;
International Tables for Crystallography
(1992, Vol. C, Tables 4.2.6.8 and 6.1.1.4)
;
O O 0.011 0.006
;
International Tables for Crystallography
(1992, Vol. C, Tables 4.2.6.8 and 6.1.1.4)
;
S S 0.125 0.123
;
International Tables for Crystallography
(1992, Vol. C, Tables 4.2.6.8 and 6.1.1.4)
;

loop_
_geom_angle_atom_site_label_1
_geom_angle_atom_site_label_2
_geom_angle_atom_site_label_3
_geom_angle
_geom_angle_publ_flag
C(1) S(1) C(11) 105.4(2) yes
C(1) S(1) C(17) 102.02(19) yes
C(11) S(1) C(17) 104.5(2) yes
C(9) S(2) C(18) 102.71(20) yes
O(31) S(30) O(32) 114.9(2) yes
O(31) S(30) O(33) 114.3(2) yes
O(31) S(30) C(30) 103.6(2) yes
O(32) S(30) O(33) 115.5(3) yes
O(32) S(30) C(30) 102.48(20) yes
O(33) S(30) C(30) 103.7(2) yes
S(1) C(1) C(2) 116.1(3) yes
S(1) C(1) C(10) 121.9(3) yes
C(2) C(1) C(10) 122.0(4) yes
C(1) C(2) C(3) 120.2(4) yes
C(2) C(3) C(4) 119.9(4) yes
C(3) C(4) C(5) 121.1(4) yes
C(4) C(5) C(6) 119.0(4) yes
C(4) C(5) C(10) 120.6(4) yes
C(6) C(5) C(10) 120.4(4) yes
C(5) C(6) C(7) 121.5(4) yes
C(6) C(7) C(8) 118.2(5) yes
C(7) C(8) C(9) 122.9(5) yes
S(2) C(9) C(8) 115.3(3) yes
S(2) C(9) C(10) 123.5(3) yes
C(8) C(9) C(10) 121.0(4) yes
C(1) C(10) C(5) 116.0(4) yes
C(1) C(10) C(9) 128.1(4) yes
C(5) C(10) C(9) 115.9(4) yes
S(1) C(11) C(12) 123.7(4) yes
S(1) C(11) C(16) 113.6(4) yes
C(12) C(11) C(16) 122.5(5) yes
C(11) C(12) C(13) 117.8(4) yes
C(12) C(13) C(14) 121.2(5) yes
C(13) C(14) C(15) 120.6(6) yes
C(14) C(15) C(16) 119.6(5) yes
C(11) C(16) C(15) 118.3(4) yes
S(2) C(18) C(19) 115.9(3) yes
S(2) C(18) C(23) 124.4(3) yes
C(19) C(18) C(23) 119.7(4) yes
C(18) C(19) C(20) 120.1(4) yes
C(19) C(20) C(21) 120.4(4) yes
C(20) C(21) C(22) 119.4(5) yes
C(21) C(22) C(23) 120.7(4) yes
C(18) C(23) C(22) 119.7(4) yes
S(30) C(30) F(31) 111.0(3) yes
S(30) C(30) F(32) 111.7(3) yes
S(30) C(30) F(33) 112.4(4) yes
F(31) C(30) F(32) 107.2(4) yes
F(31) C(30) F(33) 107.1(4) yes
F(32) C(30) F(33) 107.2(4) yes
C(1) C(2) H(2) 119.901 yes
C(3) C(2) H(2) 119.901 yes
C(2) C(3) H(3) 120.052 yes
C(4) C(3) H(3) 120.062 yes
C(3) C(4) H(4) 119.467 yes
C(5) C(4) H(4) 119.464 yes
C(5) C(6) H(6) 119.224 yes
C(7) C(6) H(6) 119.231 yes
C(6) C(7) H(7) 120.904 yes
C(8) C(7) H(7) 120.908 yes
C(7) C(8) H(8) 118.563 yes
C(9) C(8) H(8) 118.574 yes
C(11) C(12) H(12) 121.108 yes
C(13) C(12) H(12) 121.104 yes
C(12) C(13) H(13) 119.391 yes
C(14) C(13) H(13) 119.391 yes
C(13) C(14) H(14) 119.704 yes
C(15) C(14) H(14) 119.700 yes
C(14) C(15) H(15) 120.227 yes
C(16) C(15) H(15) 120.214 yes
C(11) C(16) H(16) 120.832 yes
C(15) C(16) H(16) 120.829 yes
S(1) C(17) H(17A) 109.472 yes
S(1) C(17) H(17B) 109.473 yes
S(1) C(17) H(17C) 109.472 yes
H(17A) C(17) H(17B) 109.469 yes
H(17A) C(17) H(17C) 109.472 yes
H(17B) C(17) H(17C) 109.469 yes
C(18) C(19) H(19) 119.979 yes
C(20) C(19) H(19) 119.969 yes
C(19) C(20) H(20) 119.814 yes
C(21) C(20) H(20) 119.801 yes
C(20) C(21) H(21) 120.286 yes
C(22) C(21) H(21) 120.279 yes
C(21) C(22) H(22) 119.628 yes
C(23) C(22) H(22) 119.626 yes
C(18) C(23) H(23) 120.145 yes
C(22) C(23) H(23) 120.147 yes

loop_
_geom_bond_atom_site_label_1
_geom_bond_atom_site_label_2
_geom_bond_distance
_geom_bond_publ_flag
S(1) C(1) 1.801(4) yes
S(1) C(11) 1.794(6) yes
S(1) C(17) 1.808(4) yes
S(2) C(9) 1.779(4) yes
S(2) C(18) 1.772(5) yes
S(30) O(31) 1.430(4) yes
S(30) O(32) 1.440(3) yes
S(30) O(33) 1.423(5) yes
S(30) C(30) 1.825(4) yes
F(31) C(30) 1.335(6) yes
F(32) C(30) 1.321(7) yes
F(33) C(30) 1.319(6) yes
C(1) C(2) 1.375(6) yes
C(1) C(10) 1.426(6) yes
C(2) C(3) 1.411(6) yes
C(3) C(4) 1.363(7) yes
C(4) C(5) 1.403(6) yes
C(5) C(6) 1.427(7) yes
C(5) C(10) 1.440(5) yes
C(6) C(7) 1.362(7) yes
C(7) C(8) 1.396(6) yes
C(8) C(9) 1.375(7) yes
C(9) C(10) 1.429(6) yes
C(11) C(12) 1.394(6) yes
C(11) C(16) 1.380(6) yes
C(12) C(13) 1.384(9) yes
C(13) C(14) 1.362(8) yes
C(14) C(15) 1.399(7) yes
C(15) C(16) 1.395(9) yes
C(18) C(19) 1.391(6) yes
C(18) C(23) 1.396(6) yes
C(19) C(20) 1.383(8) yes
C(20) C(21) 1.386(6) yes
C(21) C(22) 1.389(7) yes
C(22) C(23) 1.379(7) yes
C(2) H(2) 0.950 yes
C(3) H(3) 0.950 yes
C(4) H(4) 0.950 yes
C(6) H(6) 0.950 yes
C(7) H(7) 0.950 yes
C(8) H(8) 0.950 yes
C(12) H(12) 0.950 yes
C(13) H(13) 0.950 yes
C(14) H(14) 0.950 yes
C(15) H(15) 0.950 yes
C(16) H(16) 0.950 yes
C(17) H(17A) 0.980 yes
C(17) H(17B) 0.980 yes
C(17) H(17C) 0.980 yes
C(19) H(19) 0.950 yes
C(20) H(20) 0.950 yes
C(21) H(21) 0.950 yes
C(22) H(22) 0.950 yes
C(23) H(23) 0.950 yes

loop_
_geom_contact_atom_site_label_1
_geom_contact_atom_site_label_2
_geom_contact_distance
_geom_contact_publ_flag
_geom_contact_site_symmetry_2
S(1) S(2) 3.006(2) yes .
S(1) C(9) 3.285(5) yes .
S(1) C(18) 3.137(4) yes .
S(2) C(1) 3.312(5) yes .
F(31) O(31) 2.966(5) yes .
F(31) O(33) 2.937(5) yes .
F(32) O(31) 2.945(5) yes .
F(32) O(32) 2.955(5) yes .
F(33) O(32) 2.942(5) yes .
F(33) O(33) 2.981(5) yes .
C(1) C(4) 2.782(6) yes .
C(2) C(5) 2.791(7) yes .
C(2) C(11) 3.057(7) yes .
C(2) C(12) 3.384(7) yes .
C(2) C(17) 3.336(6) yes .
C(3) C(10) 2.840(6) yes .
C(5) C(8) 2.768(7) yes .
C(6) C(9) 2.787(6) yes .
C(7) C(10) 2.870(7) yes .
C(9) C(23) 3.016(7) yes .
C(10) C(18) 3.558(6) yes .
C(10) C(23) 3.567(6) yes .
C(11) C(14) 2.740(9) yes .
C(12) C(15) 2.791(7) yes .
C(12) C(17) 3.121(8) yes .
C(13) C(16) 2.781(7) yes .
C(18) C(21) 2.781(7) yes .
C(19) C(22) 2.768(6) yes .
C(20) C(23) 2.775(7) yes .
S(1) F(33) 3.338(4) yes 1_455
S(2) C(3) 3.548(6) yes 1_455
F(31) F(31) 3.2358(20) yes 2_777
F(31) F(32) 3.258(5) yes 2_777
F(31) C(14) 3.580(7) yes .
F(31) C(20) 3.578(7) yes 2_677
F(32) F(31) 3.258(5) yes 2_777
F(32) C(15) 3.589(6) yes 1_655
F(33) S(1) 3.338(4) yes 1_655
F(33) C(11) 3.381(5) yes 1_655
F(33) C(16) 3.476(6) yes 1_655
F(33) C(19) 3.192(6) yes 1_655
F(33) C(20) 3.422(6) yes 1_655
O(31) C(3) 3.361(6) yes 2_767
O(31) C(4) 3.249(5) yes 1_556
O(31) C(7) 3.322(7) yes 1_656
O(31) C(8) 3.200(7) yes 1_656
O(31) C(21) 3.429(7) yes 2_677
O(32) C(2) 3.429(5) yes 2_767
O(32) C(12) 3.420(6) yes 2_767
O(32) C(17) 3.282(6) yes 1_655
O(32) C(17) 3.580(6) yes 2_767
O(33) C(17) 3.288(7) yes 2_667
C(2) O(32) 3.429(5) yes 2_767
C(3) S(2) 3.548(6) yes 1_655
C(3) O(31) 3.361(6) yes 2_767
C(3) C(8) 3.576(8) yes 2_666
C(4) O(31) 3.249(5) yes 1_554
C(4) C(8) 3.525(6) yes 2_666
C(4) C(21) 3.508(7) yes 2_676
C(7) O(31) 3.322(7) yes 1_454
C(8) O(31) 3.200(7) yes 1_454
C(8) C(3) 3.576(8) yes 2_666
C(8) C(4) 3.525(6) yes 2_666
C(11) F(33) 3.381(5) yes 1_455
C(12) O(32) 3.420(6) yes 2_767
C(14) F(31) 3.580(7) yes .
C(15) F(32) 3.589(6) yes 1_455
C(16) F(33) 3.476(6) yes 1_455
C(17) O(32) 3.282(6) yes 1_455
C(17) O(32) 3.580(6) yes 2_767
C(17) O(33) 3.288(7) yes 2_667
C(19) F(33) 3.192(6) yes 1_455
C(20) F(31) 3.578(7) yes 2_677
C(20) F(33) 3.422(6) yes 1_455
C(21) O(31) 3.429(7) yes 2_677
C(21) C(4) 3.508(7) yes 2_676
S(1) H(2) 2.7578 yes .
S(1) H(12) 2.9617 yes .
S(1) H(16) 2.7156 yes .
S(2) H(8) 2.7026 yes .
S(2) H(17A) 3.3769 yes .
S(2) H(19) 2.7508 yes .
S(2) H(23) 2.9448 yes .
C(1) H(3) 3.2689 yes .
C(1) H(17A) 3.0927 yes .
C(1) H(17C) 2.7999 yes .
C(2) H(4) 3.2585 yes .
C(2) H(12) 3.2501 yes .
C(2) H(17C) 2.9292 yes .
C(4) H(2) 3.2545 yes .
C(4) H(6) 2.6026 yes .
C(5) H(3) 3.2652 yes .
C(5) H(7) 3.2966 yes .
C(6) H(4) 2.5967 yes .
C(6) H(8) 3.2182 yes .
C(8) H(6) 3.2279 yes .
C(8) H(23) 3.0650 yes .
C(9) H(7) 3.2864 yes .
C(9) H(23) 2.5800 yes .
C(10) H(2) 3.3036 yes .
C(10) H(4) 3.3241 yes .
C(10) H(6) 3.3390 yes .
C(10) H(8) 3.2894 yes .
C(10) H(23) 3.0548 yes .
C(11) H(2) 2.6399 yes .
C(11) H(13) 3.2395 yes .
C(11) H(15) 3.2456 yes .
C(11) H(17B) 2.9309 yes .
C(11) H(17C) 3.0501 yes .
C(12) H(2) 2.6226 yes .
C(12) H(14) 3.2459 yes .
C(12) H(16) 3.2869 yes .
C(12) H(17B) 3.0237 yes .
C(12) H(17C) 2.9900 yes .
C(13) H(15) 3.2523 yes .
C(14) H(12) 3.2513 yes .
C(14) H(16) 3.2780 yes .
C(15) H(13) 3.2525 yes .
C(16) H(12) 3.2868 yes .
C(16) H(14) 3.2708 yes .
C(17) H(2) 3.1839 yes .
C(17) H(12) 2.7436 yes .
C(18) H(16) 3.3514 yes .
C(18) H(20) 3.2598 yes .
C(18) H(22) 3.2573 yes .
C(19) H(16) 3.4853 yes .
C(19) H(21) 3.2607 yes .
C(19) H(23) 3.2685 yes .
C(20) H(16) 3.3599 yes .
C(20) H(22) 3.2528 yes .
C(21) H(16) 3.1021 yes .
C(21) H(19) 3.2591 yes .
C(21) H(23) 3.2625 yes .
C(22) H(16) 2.9602 yes .
C(22) H(20) 3.2542 yes .
C(23) H(16) 3.0928 yes .
C(23) H(19) 3.2683 yes .
C(23) H(21) 3.2619 yes .
H(2) H(3) 2.3606 yes .
H(2) H(12) 2.4233 yes .
H(2) H(17C) 2.6585 yes .
H(3) H(4) 2.3071 yes .
H(4) H(6) 2.4017 yes .
H(6) H(7) 2.3139 yes .
H(7) H(8) 2.3390 yes .
H(8) H(23) 3.3587 yes .
H(12) H(13) 2.3410 yes .
H(12) H(17B) 2.6784 yes .
H(12) H(17C) 2.3765 yes .
H(13) H(14) 2.2986 yes .
H(14) H(15) 2.3480 yes .
H(15) H(16) 2.3599 yes .
H(16) H(21) 3.5484 yes .
H(16) H(22) 3.3420 yes .
H(16) H(23) 3.5375 yes .
H(19) H(20) 2.3303 yes .
H(20) H(21) 2.3370 yes .
H(21) H(22) 2.3374 yes .
H(22) H(23) 2.3255 yes .
S(2) H(3) 2.9439 yes 1_455
S(30) H(2) 3.3787 yes 2_767
S(30) H(4) 3.3798 yes 1_556
S(30) H(6) 3.5530 yes 1_556
S(30) H(7) 3.4145 yes 1_656
S(30) H(17B) 3.3191 yes 1_655
F(31) H(13) 3.1833 yes .
F(31) H(14) 2.8530 yes .
F(31) H(20) 3.0239 yes 2_677
F(31) H(21) 3.4713 yes 2_677
F(32) H(7) 3.2679 yes 1_656
F(32) H(14) 2.7925 yes 2_777
F(32) H(20) 2.8324 yes 2_677
F(33) H(13) 3.2815 yes .
F(33) H(14) 3.5240 yes .
F(33) H(16) 3.4966 yes 1_655
F(33) H(17B) 3.0707 yes 1_655
F(33) H(19) 2.9248 yes 1_655
F(33) H(20) 3.3235 yes 1_655
O(31) H(2) 3.4251 yes 2_767
O(31) H(3) 2.8962 yes 2_767
O(31) H(4) 2.4035 yes 1_556
O(31) H(6) 3.3917 yes 1_556
O(31) H(7) 2.8174 yes 1_656
O(31) H(8) 2.5228 yes 1_656
O(31) H(20) 3.3224 yes 2_677
O(31) H(21) 2.6192 yes 2_677
O(32) H(2) 2.7540 yes 2_767
O(32) H(7) 3.1423 yes 1_656
O(32) H(12) 3.4221 yes 1_655
O(32) H(12) 2.5415 yes 2_767
O(32) H(17B) 2.3134 yes 1_655
O(32) H(17C) 2.6379 yes 2_767
O(33) H(4) 3.3813 yes 1_556
O(33) H(6) 2.7250 yes 1_556
O(33) H(13) 2.7241 yes .
O(33) H(17A) 2.3871 yes 2_667
O(33) H(17B) 3.4401 yes 2_667
C(1) H(22) 3.0545 yes 2_676
C(2) H(22) 3.0300 yes 2_676
C(3) H(3) 3.2446 yes 2_766
C(3) H(4) 3.2102 yes 2_766
C(3) H(8) 3.4760 yes 2_666
C(3) H(21) 3.1865 yes 2_676
C(3) H(22) 3.1899 yes 2_676
C(4) H(3) 3.0094 yes 2_766
C(4) H(21) 2.7189 yes 2_676
C(4) H(22) 3.3026 yes 2_676
C(5) H(21) 3.2367 yes 2_676
C(5) H(22) 3.3458 yes 2_676
C(6) H(15) 3.5440 yes 2_676
C(6) H(17A) 3.2336 yes 2_666
C(7) H(15) 3.1856 yes 2_676
C(7) H(17C) 3.4247 yes 2_666
C(8) H(21) 3.4849 yes 2_576
C(10) H(22) 3.2757 yes 2_676
C(12) H(17B) 3.3043 yes 2_667
C(12) H(17C) 3.3392 yes 2_667
C(12) H(19) 3.5262 yes 1_655
C(13) H(17C) 3.5207 yes 2_667
C(13) H(19) 3.0530 yes 1_655
C(14) H(14) 3.5830 yes 2_677
C(14) H(19) 2.9816 yes 1_655
C(14) H(20) 3.1615 yes 1_655
C(15) H(14) 3.5191 yes 2_677
C(15) H(19) 3.4021 yes 1_655
C(15) H(20) 3.4150 yes 1_655
C(17) H(6) 3.2752 yes 2_666
C(17) H(7) 3.5697 yes 2_666
C(17) H(12) 3.0613 yes 2_667
C(17) H(13) 3.2723 yes 2_667
C(20) H(8) 3.2494 yes 2_576
C(20) H(14) 3.5755 yes 1_455
C(21) H(4) 3.5353 yes 2_676
C(21) H(8) 2.9570 yes 2_576
C(30) H(13) 3.5459 yes .
C(30) H(20) 3.3865 yes 2_677
H(2) S(30) 3.3787 yes 2_767
H(2) O(31) 3.4251 yes 2_767
H(2) O(32) 2.7540 yes 2_767
H(2) H(22) 3.4586 yes 2_676
H(3) S(2) 2.9439 yes 1_655
H(3) O(31) 2.8962 yes 2_767
H(3) C(3) 3.2446 yes 2_766
H(3) C(4) 3.0094 yes 2_766
H(3) H(3) 2.8133 yes 2_766
H(3) H(4) 2.3456 yes 2_766
H(3) H(8) 3.1588 yes 1_655
H(3) H(8) 3.4198 yes 2_666
H(3) H(21) 3.4440 yes 2_676
H(4) S(30) 3.3798 yes 1_554
H(4) O(31) 2.4035 yes 1_554
H(4) O(33) 3.3813 yes 1_554
H(4) C(3) 3.2102 yes 2_766
H(4) C(21) 3.5353 yes 2_676
H(4) H(3) 2.3456 yes 2_766
H(4) H(8) 3.2812 yes 1_655
H(4) H(21) 2.6243 yes 2_676
H(6) S(30) 3.5530 yes 1_554
H(6) O(31) 3.3917 yes 1_554
H(6) O(33) 2.7250 yes 1_554
H(6) C(17) 3.2752 yes 2_666
H(6) H(13) 3.4136 yes 1_554
H(6) H(17A) 2.5333 yes 2_666
H(6) H(17C) 3.2087 yes 2_666
H(6) H(21) 3.5740 yes 2_676
H(7) S(30) 3.4145 yes 1_454
H(7) F(32) 3.2679 yes 1_454
H(7) O(31) 2.8174 yes 1_454
H(7) O(32) 3.1423 yes 1_454
H(7) C(17) 3.5697 yes 2_666
H(7) H(15) 3.1190 yes 2_676
H(7) H(17A) 3.4115 yes 2_666
H(7) H(17C) 2.8672 yes 2_666
H(8) O(31) 2.5228 yes 1_454
H(8) C(3) 3.4760 yes 2_666
H(8) C(20) 3.2494 yes 2_576
H(8) C(21) 2.9570 yes 2_576
H(8) H(3) 3.1588 yes 1_455
H(8) H(3) 3.4198 yes 2_666
H(8) H(4) 3.2812 yes 1_455
H(8) H(20) 3.0996 yes 2_576
H(8) H(21) 2.5625 yes 2_576
H(12) O(32) 3.4221 yes 1_455
H(12) O(32) 2.5415 yes 2_767
H(12) C(17) 3.0613 yes 2_667
H(12) H(12) 3.3889 yes 2_667
H(12) H(17A) 3.4237 yes 2_667
H(12) H(17B) 2.5251 yes 2_667
H(12) H(17C) 2.8163 yes 2_667
H(13) F(31) 3.1833 yes .
H(13) F(33) 3.2815 yes .
H(13) O(33) 2.7241 yes .
H(13) C(17) 3.2723 yes 2_667
H(13) C(30) 3.5459 yes .
H(13) H(6) 3.4136 yes 1_556
H(13) H(17A) 2.9349 yes 2_667
H(13) H(17B) 3.1899 yes 2_667
H(13) H(17C) 3.1439 yes 2_667
H(13) H(19) 3.3180 yes 1_655
H(14) F(31) 2.8530 yes .
H(14) F(32) 2.7925 yes 2_777
H(14) F(33) 3.5240 yes .
H(14) C(14) 3.5830 yes 2_677
H(14) C(15) 3.5191 yes 2_677
H(14) C(20) 3.5755 yes 1_655
H(14) H(14) 3.4005 yes 2_677
H(14) H(15) 3.3057 yes 2_677
H(14) H(19) 3.2090 yes 1_655
H(14) H(20) 2.8267 yes 1_655
H(15) C(6) 3.5440 yes 2_676
H(15) C(7) 3.1856 yes 2_676
H(15) H(7) 3.1190 yes 2_676
H(15) H(14) 3.3057 yes 2_677
H(15) H(20) 3.2757 yes 1_655
H(15) H(23) 3.5217 yes 2_676
H(16) F(33) 3.4966 yes 1_455
H(16) H(22) 3.4935 yes 2_676
H(16) H(23) 3.3289 yes 2_676
H(17A) O(33) 2.3871 yes 2_667
H(17A) C(6) 3.2336 yes 2_666
H(17A) H(6) 2.5333 yes 2_666
H(17A) H(7) 3.4115 yes 2_666
H(17A) H(12) 3.4237 yes 2_667
H(17A) H(13) 2.9349 yes 2_667
H(17B) S(30) 3.3191 yes 1_455
H(17B) F(33) 3.0707 yes 1_455
H(17B) O(32) 2.3134 yes 1_455
H(17B) O(33) 3.4401 yes 2_667
H(17B) C(12) 3.3043 yes 2_667
H(17B) H(12) 2.5251 yes 2_667
H(17B) H(13) 3.1899 yes 2_667
H(17C) O(32) 2.6379 yes 2_767
H(17C) C(7) 3.4247 yes 2_666
H(17C) C(12) 3.3392 yes 2_667
H(17C) C(13) 3.5207 yes 2_667
H(17C) H(6) 3.2087 yes 2_666
H(17C) H(7) 2.8672 yes 2_666
H(17C) H(12) 2.8163 yes 2_667
H(17C) H(13) 3.1439 yes 2_667
H(19) F(33) 2.9248 yes 1_455
H(19) C(12) 3.5262 yes 1_455
H(19) C(13) 3.0530 yes 1_455
H(19) C(14) 2.9816 yes 1_455
H(19) C(15) 3.4021 yes 1_455
H(19) H(13) 3.3180 yes 1_455
H(19) H(14) 3.2090 yes 1_455
H(20) F(31) 3.0239 yes 2_677
H(20) F(32) 2.8324 yes 2_677
H(20) F(33) 3.3235 yes 1_455
H(20) O(31) 3.3224 yes 2_677
H(20) C(14) 3.1615 yes 1_455
H(20) C(15) 3.4150 yes 1_455
H(20) C(30) 3.3865 yes 2_677
H(20) H(8) 3.0996 yes 2_576
H(20) H(14) 2.8267 yes 1_455
H(20) H(15) 3.2757 yes 1_455
H(21) F(31) 3.4713 yes 2_677
H(21) O(31) 2.6192 yes 2_677
H(21) C(3) 3.1865 yes 2_676
H(21) C(4) 2.7189 yes 2_676
H(21) C(5) 3.2367 yes 2_676
H(21) C(8) 3.4849 yes 2_576
H(21) H(3) 3.4440 yes 2_676
H(21) H(4) 2.6243 yes 2_676
H(21) H(6) 3.5740 yes 2_676
H(21) H(8) 2.5625 yes 2_576
H(22) C(1) 3.0545 yes 2_676
H(22) C(2) 3.0300 yes 2_676
H(22) C(3) 3.1899 yes 2_676
H(22) C(4) 3.3026 yes 2_676
H(22) C(5) 3.3458 yes 2_676
H(22) C(10) 3.2757 yes 2_676
H(22) H(2) 3.4586 yes 2_676
H(22) H(16) 3.4935 yes 2_676
H(22) H(23) 3.4043 yes 2_676
H(23) H(15) 3.5217 yes 2_676
H(23) H(16) 3.3289 yes 2_676
H(23) H(22) 3.4043 yes 2_676

loop_
_geom_torsion_atom_site_label_1
_geom_torsion_atom_site_label_2
_geom_torsion_atom_site_label_3
_geom_torsion_atom_site_label_4
_geom_torsion
_geom_torsion_publ_flag
C(1) S(1) C(11) C(12) -85.8(3) no
C(1) S(1) C(11) C(16) 99.3(3) no
C(11) S(1) C(1) C(2) 35.6(3) no
C(11) S(1) C(1) C(10) -143.7(3) no
C(17) S(1) C(1) C(2) -73.2(3) no
C(17) S(1) C(1) C(10) 107.5(3) no
C(17) S(1) C(11) C(12) 21.3(3) no
C(17) S(1) C(11) C(16) -153.7(2) no
C(9) S(2) C(18) C(23) 8.9(4) no
C(18) S(2) C(9) C(8) -102.2(3) no
C(18) S(2) C(9) C(10) 83.2(3) no
O(31) S(30) C(30) F(31) -61.3(4) no
O(31) S(30) C(30) F(32) 58.3(3) no
O(32) S(30) C(30) F(32) -61.6(4) no
O(32) S(30) C(30) F(33) 58.9(4) no
O(33) S(30) C(30) F(31) 58.3(4) no
O(33) S(30) C(30) F(33) -61.6(4) no
S(1) C(1) C(10) C(9) -5.6(6) no
C(2) C(1) C(10) C(5) -4.0(6) no
C(10) C(1) C(2) C(3) 1.0(6) no
C(1) C(2) C(3) C(4) 3.0(6) no
C(2) C(3) C(4) C(5) -3.7(7) no
C(3) C(4) C(5) C(10) 0.6(6) no
C(4) C(5) C(10) C(1) 3.2(6) no
C(6) C(5) C(10) C(9) 3.5(6) no
C(10) C(5) C(6) C(7) -3.3(6) no
C(5) C(6) C(7) C(8) -0.1(7) no
C(6) C(7) C(8) C(9) 3.1(7) no
C(7) C(8) C(9) C(10) -2.6(7) no
S(2) C(9) C(10) C(1) -5.5(6) no
C(8) C(9) C(10) C(5) -0.7(6) no
C(12) C(11) C(16) C(15) 0.4(6) no
C(16) C(11) C(12) C(13) 0.6(6) no
C(11) C(12) C(13) C(14) -0.8(6) no
C(12) C(13) C(14) C(15) -0.1(7) no
C(13) C(14) C(15) C(16) 1.1(7) no
C(14) C(15) C(16) C(11) -1.3(6) no
C(19) C(18) C(23) C(22) 0.6(7) no
C(23) C(18) C(19) C(20) -1.0(7) no
C(18) C(19) C(20) C(21) 0.8(7) no
C(19) C(20) C(21) C(22) -0.1(8) no
C(20) C(21) C(22) C(23) -0.4(8) no
C(21) C(22) C(23) C(18) 0.2(7) no
